data_7022847
loop_
_publ_author_name
'Liang, Lan-Chang'
'Lin, Sheng-Ta'
'Chien, Chia-Cheng'
'Chen, Ming-Tsz'

_publ_section_title
;
 Zirconium and hafnium complexes containing N-alkyl substituted amine
 biphenolate ligands: coordination chemistry and living ring-opening
 polymerization catalysis.
;
_journal_issue 25
_journal_name_full 'Dalton transactions (Cambridge, England : 2003)'
_journal_page_first 9286
_journal_page_last 9293
_journal_paper_doi 10.1039/c3dt50152c
_journal_volume 42
_journal_year 2013
_chemical_formula_moiety 'C42 H73 N O5 Zr'
_chemical_formula_sum 'C42 H73 N O5 Zr'
_chemical_formula_weight 763.23
_chemical_name_systematic
;
?
;
_space_group_IT_number 14
_symmetry_cell_setting monoclinic
_symmetry_space_group_name_Hall '-P 2yn'
_symmetry_space_group_name_H-M 'P 1 21/n 1'
_atom_sites_solution_hydrogens geom
_atom_sites_solution_primary direct
_atom_sites_solution_secondary difmap
_audit_creation_method SHELXL-97
_cell_angle_alpha 90.00
_cell_angle_beta 96.473(2)
_cell_angle_gamma 90.00
_cell_formula_units_Z 4
_cell_length_a 9.6470(16)
_cell_length_b 20.835(3)
_cell_length_c 22.341(4)
_cell_measurement_temperature 200(2)
_cell_volume 4461.8(13)
_computing_cell_refinement 'HKL Scalepack (Otwinowski & Minor 1997)'
_computing_data_collection 'Collect (Nonius BV, 1997-2000)'
_computing_data_reduction 'HKL Denzo and Scalepack (Otwinowski & Minor 19'
_computing_molecular_graphics 'Ortep-3 for Windows (Farrugia, 1997)'
_computing_publication_material 'WinGX publication routines (Farrugia, 1999)'
_computing_structure_refinement 'SHELXL-97 (Sheldrick, 1997)'
_computing_structure_solution 'SHELXS-86 (Sheldrick, 1986)'
_diffrn_ambient_temperature 200(2)
_diffrn_measured_fraction_theta_full 0.991
_diffrn_measured_fraction_theta_max 0.991
_diffrn_measurement_device_type KappaCCD
_diffrn_measurement_method 'CCD rotation images, thick slices'
_diffrn_radiation_monochromator graphite
_diffrn_radiation_source 'fine-focus sealed tube'
_diffrn_radiation_type MoK\a
_diffrn_radiation_wavelength 0.71073
_diffrn_reflns_av_R_equivalents 0.0401
_diffrn_reflns_av_unetI/netI 0.0500
_diffrn_reflns_limit_h_max 11
_diffrn_reflns_limit_h_min -11
_diffrn_reflns_limit_k_max 24
_diffrn_reflns_limit_k_min -24
_diffrn_reflns_limit_l_max 26
_diffrn_reflns_limit_l_min -13
_diffrn_reflns_number 27658
_diffrn_reflns_theta_full 25.05
_diffrn_reflns_theta_max 25.05
_diffrn_reflns_theta_min 1.83
_exptl_absorpt_coefficient_mu 0.285
_exptl_absorpt_correction_T_max 0.9639
_exptl_absorpt_correction_T_min 0.8969
_exptl_absorpt_correction_type multi-scan
_exptl_crystal_colour colorless
_exptl_crystal_density_diffrn 1.136
_exptl_crystal_density_method 'not measured'
_exptl_crystal_description prism
_exptl_crystal_F_000 1648
_exptl_crystal_size_max 0.39
_exptl_crystal_size_mid 0.27
_exptl_crystal_size_min 0.13
_refine_diff_density_max 0.809
_refine_diff_density_min -0.847
_refine_diff_density_rms 0.136
_refine_ls_extinction_method none
_refine_ls_goodness_of_fit_ref 0.996
_refine_ls_hydrogen_treatment constr
_refine_ls_matrix_type full
_refine_ls_number_parameters 438
_refine_ls_number_reflns 7839
_refine_ls_number_restraints 6
_refine_ls_restrained_S_all 0.998
_refine_ls_R_factor_all 0.0867
_refine_ls_R_factor_gt 0.0599
_refine_ls_shift/su_max 0.000
_refine_ls_shift/su_mean 0.000
_refine_ls_structure_factor_coef Fsqd
_refine_ls_weighting_details 'calc w=1/[\s^2^(Fo^2^)+(0.1059P)^2^+6.3654P] where P=(Fo^2^+2Fc^2^)/3'
_refine_ls_weighting_scheme calc
_refine_ls_wR_factor_gt 0.1620
_refine_ls_wR_factor_ref 0.1890
_reflns_number_gt 5737
_reflns_number_total 7839
_reflns_threshold_expression >2sigma(I)
_cod_data_source_file c3dt50152c.txt
_cod_data_source_block a12645_2cHOiPr
_cod_depositor_comments
;
The following automatic conversions were performed:

'_symmetry_cell_setting' value 'Monoclinic' changed to 'monoclinic'
according to /home/saulius/struct/CIF-dictionaries/cif_core.dic
dictionary named 'cif_core.dic' version 2.4.2 from 2011-04-26.

Automatic conversion script
Id: cif_fix_values 1891 2012-01-12 08:04:46Z andrius 
;
_cod_original_sg_symbol_H-M P2(1)/n
_cod_database_code 7022847

loop_
_symmetry_equiv_pos_as_xyz
'x, y, z'
'-x+1/2, y+1/2, -z+1/2'
'-x, -y, -z'
'x-1/2, -y-1/2, z-1/2'

loop_
_atom_site_label
_atom_site_type_symbol
_atom_site_fract_x
_atom_site_fract_y
_atom_site_fract_z
_atom_site_U_iso_or_equiv
_atom_site_adp_type
_atom_site_occupancy
_atom_site_symmetry_multiplicity
_atom_site_calc_flag
_atom_site_refinement_flags
_atom_site_disorder_assembly
_atom_site_disorder_group
C1 C 0.5125(4) 0.87160(19) 0.65176(19) 0.0385(10) Uani 1 1 d . . .
C2 C 0.5642(5) 0.8542(2) 0.5980(2) 0.0439(10) Uani 1 1 d . . .
C3 C 0.7088(5) 0.8227(2) 0.5971(2) 0.0498(11) Uani 1 1 d . . .
C4 C 0.7166(5) 0.7613(2) 0.6353(3) 0.0612(14) Uani 1 1 d . . .
H4A H 0.6425 0.7317 0.6193 0.092 Uiso 1 1 calc R . .
H4B H 0.7049 0.7721 0.6771 0.092 Uiso 1 1 calc R . .
H4C H 0.8076 0.7407 0.6338 0.092 Uiso 1 1 calc R . .
C5 C 0.8230(5) 0.8699(3) 0.6225(3) 0.0629(14) Uani 1 1 d . . .
H5A H 0.9147 0.8496 0.6223 0.094 Uiso 1 1 calc R . .
H5B H 0.8086 0.8813 0.6639 0.094 Uiso 1 1 calc R . .
H5C H 0.8186 0.9087 0.5976 0.094 Uiso 1 1 calc R . .
C6 C 0.7380(7) 0.8043(3) 0.5329(3) 0.0800(18) Uani 1 1 d . . .
H6A H 0.6659 0.7746 0.5153 0.120 Uiso 1 1 calc R . .
H6B H 0.8296 0.7837 0.5345 0.120 Uiso 1 1 calc R . .
H6C H 0.7371 0.8431 0.5080 0.120 Uiso 1 1 calc R . .
C7 C 0.4787(5) 0.8658(2) 0.5447(2) 0.0495(12) Uani 1 1 d . . .
H7 H 0.5133 0.8549 0.5079 0.059 Uiso 1 1 calc R . .
C8 C 0.3450(5) 0.8926(2) 0.5419(2) 0.0468(11) Uani 1 1 d . . .
C9 C 0.2615(6) 0.9087(2) 0.4809(2) 0.0592(14) Uani 1 1 d . . .
C10 C 0.2757(6) 0.8568(3) 0.4351(2) 0.0690(16) Uani 1 1 d . . .
H10A H 0.2216 0.8684 0.3969 0.103 Uiso 1 1 calc R . .
H10B H 0.2406 0.8162 0.4497 0.103 Uiso 1 1 calc R . .
H10C H 0.3742 0.8519 0.4290 0.103 Uiso 1 1 calc R . .
C11 C 0.3192(12) 0.9704(3) 0.4579(3) 0.158(5) Uani 1 1 d . . .
H11A H 0.3109 1.0048 0.4872 0.236 Uiso 1 1 calc R . .
H11B H 0.2665 0.9820 0.4193 0.236 Uiso 1 1 calc R . .
H11C H 0.4177 0.9643 0.4523 0.236 Uiso 1 1 calc R . .
C12 C 0.1086(8) 0.9166(5) 0.4868(3) 0.140(4) Uani 1 1 d . . .
H12A H 0.0963 0.9503 0.5164 0.209 Uiso 1 1 calc R . .
H12B H 0.0708 0.8761 0.5002 0.209 Uiso 1 1 calc R . .
H12C H 0.0591 0.9288 0.4478 0.209 Uiso 1 1 calc R . .
C13 C 0.2964(5) 0.9064(2) 0.5961(2) 0.0448(11) Uani 1 1 d . . .
H13 H 0.2049 0.9232 0.5961 0.054 Uiso 1 1 calc R . .
C14 C 0.3778(5) 0.8964(2) 0.6508(2) 0.0411(10) Uani 1 1 d . . .
C15 C 0.3212(4) 0.91049(19) 0.70908(19) 0.0384(10) Uani 1 1 d . . .
H15A H 0.3200 0.8703 0.7326 0.046 Uiso 1 1 calc R . .
H15B H 0.2236 0.9255 0.7004 0.046 Uiso 1 1 calc R . .
C16 C 0.4228(4) 1.01931(19) 0.71125(19) 0.0383(9) Uani 1 1 d . . .
H16A H 0.4790 1.0078 0.6784 0.046 Uiso 1 1 calc R . .
H16B H 0.4786 1.0499 0.7379 0.046 Uiso 1 1 calc R . .
C17 C 0.2921(5) 1.0542(2) 0.6832(2) 0.0490(11) Uani 1 1 d . . .
H17A H 0.2308 1.0239 0.6585 0.059 Uiso 1 1 calc R . .
H17B H 0.2397 1.0713 0.7154 0.059 Uiso 1 1 calc R . .
C18 C 0.3339(8) 1.1087(4) 0.6443(4) 0.112(3) Uani 1 1 d . . .
H18A H 0.2501 1.1310 0.6261 0.168 Uiso 1 1 calc R . .
H18B H 0.3854 1.0916 0.6125 0.168 Uiso 1 1 calc R . .
H18C H 0.3933 1.1389 0.6692 0.168 Uiso 1 1 calc R . .
C19 C 0.3243(4) 0.97399(19) 0.79879(18) 0.0362(9) Uani 1 1 d . . .
H19A H 0.3157 0.9339 0.8218 0.043 Uiso 1 1 calc R . .
H19B H 0.2289 0.9881 0.7833 0.043 Uiso 1 1 calc R . .
C20 C 0.3901(4) 1.0245(2) 0.84083(17) 0.0362(9) Uani 1 1 d . A .
C21 C 0.3183(5) 1.0803(2) 0.84983(19) 0.0414(10) Uani 1 1 d . . .
H21 H 0.2291 1.0869 0.8280 0.050 Uiso 1 1 calc R . .
C22 C 0.3730(5) 1.1272(2) 0.8900(2) 0.0472(11) Uani 1 1 d . A .
C23 C 0.2928(5) 1.1894(2) 0.8982(2) 0.0593(14) Uani 1 1 d . . .
C24' C 0.3788(19) 1.2478(9) 0.9096(8) 0.091(5) Uiso 0.40 1 d P A 1
H24D H 0.3180 1.2847 0.9146 0.136 Uiso 0.40 1 calc PR A 1
H24E H 0.4320 1.2555 0.8755 0.136 Uiso 0.40 1 calc PR A 1
H24F H 0.4434 1.2420 0.9464 0.136 Uiso 0.40 1 calc PR A 1
C25' C 0.1687(18) 1.2021(8) 0.8497(8) 0.085(5) Uiso 0.40 1 d P A 1
H25A H 0.1227 1.2423 0.8589 0.127 Uiso 0.40 1 calc PR A 1
H25B H 0.1019 1.1666 0.8493 0.127 Uiso 0.40 1 calc PR A 1
H25C H 0.2028 1.2055 0.8101 0.127 Uiso 0.40 1 calc PR A 1
C26' C 0.211(2) 1.1830(9) 0.9562(8) 0.099(5) Uiso 0.40 1 d P A 1
H26A H 0.1588 1.2226 0.9614 0.148 Uiso 0.40 1 calc PR A 1
H26B H 0.2778 1.1757 0.9920 0.148 Uiso 0.40 1 calc PR A 1
H26C H 0.1459 1.1467 0.9509 0.148 Uiso 0.40 1 calc PR A 1
C24 C 0.3276(15) 1.2346(7) 0.8452(6) 0.110(4) Uiso 0.60 1 d P A 2
H24A H 0.2790 1.2757 0.8478 0.166 Uiso 0.60 1 calc PR A 2
H24B H 0.2968 1.2141 0.8065 0.166 Uiso 0.60 1 calc PR A 2
H24C H 0.4284 1.2421 0.8484 0.166 Uiso 0.60 1 calc PR A 2
C25 C 0.1465(15) 1.1792(7) 0.8953(7) 0.114(4) Uiso 0.60 1 d P A 2
H25D H 0.0998 1.2201 0.9014 0.170 Uiso 0.60 1 calc PR A 2
H25E H 0.1269 1.1488 0.9268 0.170 Uiso 0.60 1 calc PR A 2
H25F H 0.1118 1.1617 0.8557 0.170 Uiso 0.60 1 calc PR A 2
C26 C 0.3516(14) 1.2261(6) 0.9532(6) 0.101(4) Uiso 0.60 1 d P A 2
H26D H 0.4507 1.2349 0.9510 0.151 Uiso 0.60 1 calc PR A 2
H26E H 0.3413 1.2006 0.9893 0.151 Uiso 0.60 1 calc PR A 2
H26F H 0.3012 1.2667 0.9552 0.151 Uiso 0.60 1 calc PR A 2
C27 C 0.5019(5) 1.1143(2) 0.9217(2) 0.0489(11) Uani 1 1 d . . .
H27 H 0.5408 1.1456 0.9496 0.059 Uiso 1 1 calc R A .
C28 C 0.5784(5) 1.0582(2) 0.91531(19) 0.0436(10) Uani 1 1 d . A .
C29 C 0.7170(5) 1.0456(2) 0.9553(2) 0.0530(12) Uani 1 1 d . . .
C30 C 0.7468(8) 1.0965(3) 1.0042(3) 0.104(3) Uani 1 1 d . A .
H30A H 0.8359 1.0870 1.0281 0.157 Uiso 1 1 calc R . .
H30B H 0.6719 1.0963 1.0304 0.157 Uiso 1 1 calc R . .
H30C H 0.7517 1.1388 0.9854 0.157 Uiso 1 1 calc R . .
C31 C 0.7113(6) 0.9810(3) 0.9872(2) 0.0664(15) Uani 1 1 d . A .
H31A H 0.6942 0.9468 0.9571 0.100 Uiso 1 1 calc R . .
H31B H 0.6356 0.9815 1.0130 0.100 Uiso 1 1 calc R . .
H31C H 0.8002 0.9732 1.0119 0.100 Uiso 1 1 calc R . .
C32 C 0.8394(5) 1.0448(3) 0.9160(3) 0.0769(18) Uani 1 1 d . A .
H32A H 0.8215 1.0124 0.8843 0.115 Uiso 1 1 calc R . .
H32B H 0.9262 1.0344 0.9413 0.115 Uiso 1 1 calc R . .
H32C H 0.8480 1.0871 0.8977 0.115 Uiso 1 1 calc R . .
C33 C 0.5213(4) 1.0136(2) 0.87198(18) 0.0375(10) Uani 1 1 d . . .
C34 C 0.5131(6) 0.7779(2) 0.8510(2) 0.0584(13) Uani 1 1 d . . .
H34 H 0.6124 0.7698 0.8674 0.070 Uiso 1 1 calc R . .
C35 C 0.4213(8) 0.7623(3) 0.8984(3) 0.099(2) Uani 1 1 d . . .
H35A H 0.4479 0.7888 0.9341 0.148 Uiso 1 1 calc R . .
H35B H 0.4317 0.7169 0.9092 0.148 Uiso 1 1 calc R . .
H35C H 0.3240 0.7711 0.8830 0.148 Uiso 1 1 calc R . .
C36 C 0.4793(11) 0.7391(4) 0.7974(4) 0.126(3) Uani 1 1 d . . .
H36A H 0.5418 0.7504 0.7673 0.189 Uiso 1 1 calc R . .
H36B H 0.3825 0.7472 0.7808 0.189 Uiso 1 1 calc R . .
H36C H 0.4909 0.6936 0.8078 0.189 Uiso 1 1 calc R . .
C37 C 0.9303(10) 0.8407(6) 0.8373(4) 0.158(5) Uani 1 1 d . . .
H37 H 0.9679 0.8843 0.8485 0.190 Uiso 1 1 calc R B 3
C38 C 0.9430(11) 0.8190(7) 0.8940(5) 0.191(6) Uani 1 1 d . C .
H38A H 0.8848 0.8450 0.9179 0.286 Uiso 1 1 calc R . .
H38B H 1.0407 0.8220 0.9113 0.286 Uiso 1 1 calc R . .
H38C H 0.9126 0.7741 0.8943 0.286 Uiso 1 1 calc R . .
C39 C 1.0172(17) 0.8313(8) 0.7924(7) 0.130(5) Uiso 0.60 1 d P C 3
H39A H 0.9776 0.8530 0.7555 0.194 Uiso 0.60 1 calc PR C 3
H39B H 1.0255 0.7853 0.7846 0.194 Uiso 0.60 1 calc PR C 3
H39C H 1.1097 0.8491 0.8056 0.194 Uiso 0.60 1 calc PR C 3
C39' C 0.941(3) 0.7773(12) 0.8078(11) 0.131(8) Uiso 0.40 1 d P C 4
H39D H 0.9347 0.7831 0.7640 0.196 Uiso 0.40 1 calc PR C 4
H39E H 0.8656 0.7494 0.8178 0.196 Uiso 0.40 1 calc PR C 4
H39F H 1.0314 0.7576 0.8221 0.196 Uiso 0.40 1 calc PR C 4
C40 C 0.7987(9) 1.0394(3) 0.7332(5) 0.127(3) Uani 1 1 d U . .
H40 H 0.7427 1.0440 0.6929 0.152 Uiso 1 1 calc R . .
C41 C 0.7636(7) 1.1021(3) 0.7578(3) 0.0844(19) Uani 1 1 d U . .
H41A H 0.6663 1.1017 0.7665 0.127 Uiso 1 1 calc R . .
H41B H 0.7762 1.1358 0.7283 0.127 Uiso 1 1 calc R . .
H41C H 0.8249 1.1105 0.7950 0.127 Uiso 1 1 calc R . .
C42 C 0.9280(7) 1.0289(4) 0.7124(4) 0.102(2) Uani 1 1 d . . .
H42A H 0.9286 0.9864 0.6936 0.153 Uiso 1 1 calc R . .
H42B H 1.0018 1.0309 0.7463 0.153 Uiso 1 1 calc R . .
H42C H 0.9445 1.0618 0.6827 0.153 Uiso 1 1 calc R . .
N1 N 0.4031(3) 0.96004(15) 0.74671(14) 0.0343(8) Uani 1 1 d . A .
O2 O 0.5897(3) 0.86513(14) 0.70593(13) 0.0428(7) Uani 1 1 d . A .
O1 O 0.5877(3) 0.95889(14) 0.86044(13) 0.0415(7) Uani 1 1 d . A .
O5 O 0.4985(4) 0.84343(16) 0.83369(18) 0.0665(10) Uani 1 1 d . A .
H3 H 0.4155 0.8626 0.8445 0.080 Uiso 1 1 calc R . .
O4 O 0.7935(3) 0.86312(16) 0.81721(15) 0.0567(9) Uani 1 1 d . A .
O3 O 0.7294(3) 0.98821(15) 0.75279(15) 0.0527(8) Uani 1 1 d . A .
Zr1 Zr 0.63833(4) 0.915045(19) 0.783490(18) 0.03666(17) Uani 1 1 d . . .

loop_
_atom_site_aniso_label
_atom_site_aniso_U_11
_atom_site_aniso_U_22
_atom_site_aniso_U_33
_atom_site_aniso_U_23
_atom_site_aniso_U_13
_atom_site_aniso_U_12
C1 0.040(2) 0.031(2) 0.045(2) -0.0029(18) 0.0015(19) 0.0028(18)
C2 0.045(3) 0.033(2) 0.053(3) -0.0035(19) 0.005(2) 0.0039(19)
C3 0.048(3) 0.049(3) 0.054(3) -0.007(2) 0.013(2) 0.010(2)
C4 0.051(3) 0.047(3) 0.086(4) -0.006(3) 0.011(3) 0.014(2)
C5 0.049(3) 0.064(3) 0.079(4) -0.001(3) 0.021(3) 0.004(3)
C6 0.072(4) 0.098(5) 0.073(4) -0.013(3) 0.016(3) 0.032(4)
C7 0.060(3) 0.044(3) 0.045(2) -0.006(2) 0.007(2) 0.004(2)
C8 0.055(3) 0.034(2) 0.049(3) -0.006(2) -0.003(2) 0.003(2)
C9 0.075(4) 0.045(3) 0.054(3) -0.002(2) -0.010(3) 0.007(3)
C10 0.083(4) 0.069(4) 0.051(3) -0.008(3) -0.010(3) -0.003(3)
C11 0.284(13) 0.056(4) 0.107(6) 0.032(4) -0.092(7) -0.048(6)
C12 0.097(6) 0.251(12) 0.063(4) -0.022(5) -0.028(4) 0.091(7)
C13 0.041(3) 0.037(2) 0.054(3) -0.009(2) -0.004(2) 0.0018(19)
C14 0.042(2) 0.034(2) 0.047(2) -0.0041(18) 0.004(2) -0.0001(19)
C15 0.027(2) 0.036(2) 0.052(2) -0.0024(19) 0.0012(18) -0.0031(17)
C16 0.035(2) 0.036(2) 0.045(2) -0.0002(18) 0.0069(18) 0.0010(18)
C17 0.044(3) 0.048(3) 0.055(3) 0.005(2) 0.005(2) 0.012(2)
C18 0.092(5) 0.102(5) 0.147(7) 0.079(5) 0.032(5) 0.037(4)
C19 0.026(2) 0.037(2) 0.046(2) -0.0009(18) 0.0061(18) -0.0001(17)
C20 0.033(2) 0.040(2) 0.036(2) -0.0028(18) 0.0075(18) -0.0021(18)
C21 0.034(2) 0.046(3) 0.044(2) -0.002(2) 0.0045(19) 0.0051(19)
C22 0.046(3) 0.045(3) 0.051(3) -0.006(2) 0.009(2) 0.001(2)
C23 0.051(3) 0.047(3) 0.078(3) -0.019(3) 0.000(3) 0.007(2)
C27 0.050(3) 0.045(3) 0.051(3) -0.011(2) 0.000(2) -0.002(2)
C28 0.040(2) 0.047(3) 0.044(2) 0.001(2) 0.002(2) -0.002(2)
C29 0.046(3) 0.056(3) 0.054(3) -0.006(2) -0.009(2) -0.001(2)
C30 0.104(6) 0.094(5) 0.100(5) -0.040(4) -0.055(4) 0.018(4)
C31 0.057(3) 0.086(4) 0.054(3) 0.015(3) -0.008(3) 0.008(3)
C32 0.041(3) 0.104(5) 0.083(4) 0.013(4) -0.008(3) -0.012(3)
C33 0.038(2) 0.038(2) 0.037(2) 0.0036(18) 0.0079(18) -0.0004(19)
C34 0.056(3) 0.046(3) 0.074(3) 0.017(3) 0.007(3) -0.001(2)
C35 0.135(7) 0.089(5) 0.074(4) 0.017(4) 0.022(4) -0.025(5)
C36 0.194(10) 0.073(5) 0.120(6) -0.033(5) 0.056(6) 0.003(6)
C37 0.152(8) 0.231(11) 0.089(5) 0.028(6) 0.000(5) 0.158(9)
C38 0.111(8) 0.281(16) 0.173(11) 0.072(11) -0.020(7) 0.032(9)
C40 0.123(6) 0.069(4) 0.211(9) -0.011(5) 0.117(6) -0.032(4)
C41 0.079(4) 0.052(3) 0.127(5) 0.005(3) 0.031(4) -0.018(3)
C42 0.055(4) 0.088(5) 0.169(7) 0.015(5) 0.037(4) -0.013(4)
N1 0.0315(18) 0.0317(18) 0.0400(18) -0.0015(14) 0.0054(15) -0.0029(14)
O2 0.0391(17) 0.0430(17) 0.0463(16) -0.0015(13) 0.0043(13) 0.0094(13)
O1 0.0366(16) 0.0402(16) 0.0468(16) -0.0019(13) 0.0002(13) 0.0048(13)
O5 0.050(2) 0.049(2) 0.101(3) 0.0271(19) 0.0121(19) 0.0045(16)
O4 0.0431(19) 0.061(2) 0.064(2) 0.0003(17) -0.0044(16) 0.0170(16)
O3 0.0431(18) 0.0488(19) 0.068(2) 0.0073(16) 0.0163(16) -0.0066(15)
Zr1 0.0297(2) 0.0364(3) 0.0436(3) 0.00128(18) 0.00250(17) 0.00435(17)

loop_
_atom_type_symbol
_atom_type_description
_atom_type_scat_dispersion_real
_atom_type_scat_dispersion_imag
_atom_type_scat_source
C C 0.0033 0.0016 'International Tables Vol C Tables 4.2.6.8 and 6.1.1.4'
H H 0.0000 0.0000 'International Tables Vol C Tables 4.2.6.8 and 6.1.1.4'
N N 0.0061 0.0033 'International Tables Vol C Tables 4.2.6.8 and 6.1.1.4'
O O 0.0106 0.0060 'International Tables Vol C Tables 4.2.6.8 and 6.1.1.4'
Zr Zr -2.9673 0.5597 'International Tables Vol C Tables 4.2.6.8 and 6.1.1.4'

loop_
_geom_angle_atom_site_label_1
_geom_angle_atom_site_label_2
_geom_angle_atom_site_label_3
_geom_angle
O2 C1 C14 117.9(4)
O2 C1 C2 121.8(4)
C14 C1 C2 120.3(4)
C7 C2 C1 117.0(4)
C7 C2 C3 120.8(4)
C1 C2 C3 122.2(4)
C4 C3 C5 109.8(4)
C4 C3 C6 107.9(4)
C5 C3 C6 107.7(5)
C4 C3 C2 109.6(4)
C5 C3 C2 109.5(4)
C6 C3 C2 112.3(4)
C3 C4 H4A 109.5
C3 C4 H4B 109.5
H4A C4 H4B 109.5
C3 C4 H4C 109.5
H4A C4 H4C 109.5
H4B C4 H4C 109.5
C3 C5 H5A 109.5
C3 C5 H5B 109.5
H5A C5 H5B 109.5
C3 C5 H5C 109.5
H5A C5 H5C 109.5
H5B C5 H5C 109.5
C3 C6 H6A 109.5
C3 C6 H6B 109.5
H6A C6 H6B 109.5
C3 C6 H6C 109.5
H6A C6 H6C 109.5
H6B C6 H6C 109.5
C2 C7 C8 124.2(4)
C2 C7 H7 117.9
C8 C7 H7 117.9
C13 C8 C7 116.5(4)
C13 C8 C9 122.5(4)
C7 C8 C9 120.9(4)
C10 C9 C12 107.8(5)
C10 C9 C11 108.3(6)
C12 C9 C11 109.7(7)
C10 C9 C8 111.5(4)
C12 C9 C8 111.5(5)
C11 C9 C8 108.0(5)
C9 C10 H10A 109.5
C9 C10 H10B 109.5
H10A C10 H10B 109.5
C9 C10 H10C 109.5
H10A C10 H10C 109.5
H10B C10 H10C 109.5
C9 C11 H11A 109.5
C9 C11 H11B 109.5
H11A C11 H11B 109.5
C9 C11 H11C 109.5
H11A C11 H11C 109.5
H11B C11 H11C 109.5
C9 C12 H12A 109.5
C9 C12 H12B 109.5
H12A C12 H12B 109.5
C9 C12 H12C 109.5
H12A C12 H12C 109.5
H12B C12 H12C 109.5
C8 C13 C14 121.8(4)
C8 C13 H13 119.1
C14 C13 H13 119.1
C13 C14 C1 120.0(4)
C13 C14 C15 120.7(4)
C1 C14 C15 119.3(4)
C14 C15 N1 113.7(3)
C14 C15 H15A 108.8
N1 C15 H15A 108.8
C14 C15 H15B 108.8
N1 C15 H15B 108.8
H15A C15 H15B 107.7
N1 C16 C17 117.6(4)
N1 C16 H16A 107.9
C17 C16 H16A 107.9
N1 C16 H16B 107.9
C17 C16 H16B 107.9
H16A C16 H16B 107.2
C18 C17 C16 109.4(4)
C18 C17 H17A 109.8
C16 C17 H17A 109.8
C18 C17 H17B 109.8
C16 C17 H17B 109.8
H17A C17 H17B 108.3
C17 C18 H18A 109.5
C17 C18 H18B 109.5
H18A C18 H18B 109.5
C17 C18 H18C 109.5
H18A C18 H18C 109.5
H18B C18 H18C 109.5
N1 C19 C20 114.1(3)
N1 C19 H19A 108.7
C20 C19 H19A 108.7
N1 C19 H19B 108.7
C20 C19 H19B 108.7
H19A C19 H19B 107.6
C21 C20 C33 120.5(4)
C21 C20 C19 119.9(4)
C33 C20 C19 119.6(4)
C20 C21 C22 121.7(4)
C20 C21 H21 119.1
C22 C21 H21 119.1
C27 C22 C21 116.6(4)
C27 C22 C23 122.6(4)
C21 C22 C23 120.8(4)
C25 C23 C24' 131.7(10)
C25 C23 C26 113.3(9)
C24' C23 C26 44.6(7)
C25 C23 C22 112.4(7)
C24' C23 C22 115.9(8)
C26 C23 C22 112.4(6)
C25 C23 C25' 46.1(8)
C24' C23 C25' 110.7(10)
C26 C23 C25' 132.6(9)
C22 C23 C25' 115.0(7)
C25 C23 C24 110.4(9)
C24' C23 C24 58.3(8)
C26 C23 C24 102.5(8)
C22 C23 C24 105.2(6)
C25' C23 C24 65.4(8)
C25 C23 C26' 56.3(9)
C24' C23 C26' 104.4(10)
C26 C23 C26' 63.6(8)
C22 C23 C26' 109.3(8)
C25' C23 C26' 99.7(10)
C24 C23 C26' 145.5(9)
C23 C24' H24D 109.5
C23 C24' H24E 109.5
H24D C24' H24E 109.5
C23 C24' H24F 109.5
H24D C24' H24F 109.5
H24E C24' H24F 109.5
C23 C25' H25A 109.5
C23 C25' H25B 109.5
H25A C25' H25B 109.5
C23 C25' H25C 109.5
H25A C25' H25C 109.5
H25B C25' H25C 109.5
C23 C26' H26A 109.5
C23 C26' H26B 109.5
H26A C26' H26B 109.5
C23 C26' H26C 109.5
H26A C26' H26C 109.5
H26B C26' H26C 109.5
C23 C24 H24A 109.5
C23 C24 H24B 109.5
H24A C24 H24B 109.5
C23 C24 H24C 109.5
H24A C24 H24C 109.5
H24B C24 H24C 109.5
C23 C25 H25D 109.5
C23 C25 H25E 109.5
H25D C25 H25E 109.5
C23 C25 H25F 109.5
H25D C25 H25F 109.5
H25E C25 H25F 109.5
C23 C26 H26D 109.5
C23 C26 H26E 109.5
H26D C26 H26E 109.5
C23 C26 H26F 109.5
H26D C26 H26F 109.5
H26E C26 H26F 109.5
C22 C27 C28 124.3(4)
C22 C27 H27 117.8
C28 C27 H27 117.8
C27 C28 C33 116.8(4)
C27 C28 C29 121.1(4)
C33 C28 C29 122.1(4)
C30 C29 C31 107.0(5)
C30 C29 C28 112.1(4)
C31 C29 C28 110.2(4)
C30 C29 C32 108.6(5)
C31 C29 C32 109.0(5)
C28 C29 C32 109.9(4)
C29 C30 H30A 109.5
C29 C30 H30B 109.5
H30A C30 H30B 109.5
C29 C30 H30C 109.5
H30A C30 H30C 109.5
H30B C30 H30C 109.5
C29 C31 H31A 109.5
C29 C31 H31B 109.5
H31A C31 H31B 109.5
C29 C31 H31C 109.5
H31A C31 H31C 109.5
H31B C31 H31C 109.5
C29 C32 H32A 109.5
C29 C32 H32B 109.5
H32A C32 H32B 109.5
C29 C32 H32C 109.5
H32A C32 H32C 109.5
H32B C32 H32C 109.5
O1 C33 C20 117.9(4)
O1 C33 C28 122.2(4)
C20 C33 C28 119.9(4)
O5 C34 C36 107.7(5)
O5 C34 C35 110.7(5)
C36 C34 C35 111.6(6)
O5 C34 H34 108.9
C36 C34 H34 108.9
C35 C34 H34 108.9
C34 C35 H35A 109.5
C34 C35 H35B 109.5
H35A C35 H35B 109.5
C34 C35 H35C 109.5
H35A C35 H35C 109.5
H35B C35 H35C 109.5
C34 C36 H36A 109.5
C34 C36 H36B 109.5
H36A C36 H36B 109.5
C34 C36 H36C 109.5
H36A C36 H36C 109.5
H36B C36 H36C 109.5
C38 C37 C39 129.6(10)
C38 C37 O4 113.0(8)
C39 C37 O4 115.6(8)
C38 C37 C39' 96.7(13)
C39 C37 C39' 58.4(11)
O4 C37 C39' 105.3(13)
C38 C37 H37 94.4
C39 C37 H37 94.4
O4 C37 H37 94.4
C39' C37 H37 151.3
C37 C38 H38A 109.5
C37 C38 H38B 109.5
H38A C38 H38B 109.5
C37 C38 H38C 109.5
H38A C38 H38C 109.5
H38B C38 H38C 109.5
C37 C39 H39A 109.5
C37 C39 H39B 109.5
H39A C39 H39B 109.5
C37 C39 H39C 109.5
H39A C39 H39C 109.5
H39B C39 H39C 109.5
C37 C39' H39D 109.5
C37 C39' H39E 109.5
H39D C39' H39E 109.5
C37 C39' H39F 109.5
H39D C39' H39F 109.5
H39E C39' H39F 109.5
O3 C40 C42 118.3(6)
O3 C40 C41 115.7(6)
C42 C40 C41 121.1(6)
O3 C40 H40 97.4
C42 C40 H40 97.4
C41 C40 H40 97.4
C40 C41 H41A 109.5
C40 C41 H41B 109.5
H41A C41 H41B 109.5
C40 C41 H41C 109.5
H41A C41 H41C 109.5
H41B C41 H41C 109.5
C40 C42 H42A 109.5
C40 C42 H42B 109.5
H42A C42 H42B 109.5
C40 C42 H42C 109.5
H42A C42 H42C 109.5
H42B C42 H42C 109.5
C19 N1 C16 111.1(3)
C19 N1 C15 106.8(3)
C16 N1 C15 111.3(3)
C19 N1 Zr1 109.9(2)
C16 N1 Zr1 108.6(2)
C15 N1 Zr1 109.1(2)
C1 O2 Zr1 139.7(3)
C33 O1 Zr1 134.4(2)
C34 O5 Zr1 133.4(3)
C34 O5 H3 113.3
Zr1 O5 H3 113.3
C37 O4 Zr1 163.3(6)
C40 O3 Zr1 177.3(6)
O3 Zr1 O4 102.59(15)
O3 Zr1 O2 99.93(14)
O4 Zr1 O2 98.07(13)
O3 Zr1 O1 96.15(13)
O4 Zr1 O1 99.78(13)
O2 Zr1 O1 152.69(12)
O3 Zr1 O5 166.46(14)
O4 Zr1 O5 85.43(14)
O2 Zr1 O5 89.57(13)
O1 Zr1 O5 71.52(13)
O3 Zr1 N1 91.12(12)
O4 Zr1 N1 166.25(13)
O2 Zr1 N1 78.36(11)
O1 Zr1 N1 79.41(11)
O5 Zr1 N1 81.29(11)

loop_
_geom_bond_atom_site_label_1
_geom_bond_atom_site_label_2
_geom_bond_distance
C1 O2 1.354(5)
C1 C14 1.396(6)
C1 C2 1.399(6)
C2 C7 1.392(6)
C2 C3 1.543(6)
C3 C4 1.536(7)
C3 C5 1.537(7)
C3 C6 1.541(7)
C4 H4A 0.9800
C4 H4B 0.9800
C4 H4C 0.9800
C5 H5A 0.9800
C5 H5B 0.9800
C5 H5C 0.9800
C6 H6A 0.9800
C6 H6B 0.9800
C6 H6C 0.9800
C7 C8 1.400(7)
C7 H7 0.9500
C8 C13 1.376(6)
C8 C9 1.540(6)
C9 C10 1.504(7)
C9 C12 1.505(9)
C9 C11 1.514(9)
C10 H10A 0.9800
C10 H10B 0.9800
C10 H10C 0.9800
C11 H11A 0.9800
C11 H11B 0.9800
C11 H11C 0.9800
C12 H12A 0.9800
C12 H12B 0.9800
C12 H12C 0.9800
C13 C14 1.392(6)
C13 H13 0.9500
C14 C15 1.497(6)
C15 N1 1.499(5)
C15 H15A 0.9900
C15 H15B 0.9900
C16 N1 1.491(5)
C16 C17 1.527(6)
C16 H16A 0.9900
C16 H16B 0.9900
C17 C18 1.513(8)
C17 H17A 0.9900
C17 H17B 0.9900
C18 H18A 0.9800
C18 H18B 0.9800
C18 H18C 0.9800
C19 N1 1.489(5)
C19 C20 1.503(5)
C19 H19A 0.9900
C19 H19B 0.9900
C20 C21 1.380(6)
C20 C33 1.393(6)
C21 C22 1.389(6)
C21 H21 0.9500
C22 C27 1.386(6)
C22 C23 1.530(6)
C23 C25 1.422(14)
C23 C24' 1.480(18)
C23 C26 1.503(13)
C23 C25' 1.545(17)
C23 C24 1.579(14)
C23 C26' 1.597(18)
C24' H24D 0.9800
C24' H24E 0.9800
C24' H24F 0.9800
C25' H25A 0.9800
C25' H25B 0.9800
C25' H25C 0.9800
C26' H26A 0.9800
C26' H26B 0.9800
C26' H26C 0.9800
C24 H24A 0.9800
C24 H24B 0.9800
C24 H24C 0.9800
C25 H25D 0.9800
C25 H25E 0.9800
C25 H25F 0.9800
C26 H26D 0.9800
C26 H26E 0.9800
C26 H26F 0.9800
C27 C28 1.398(7)
C27 H27 0.9500
C28 C33 1.409(6)
C28 C29 1.544(6)
C29 C30 1.525(7)
C29 C31 1.527(7)
C29 C32 1.548(8)
C30 H30A 0.9800
C30 H30B 0.9800
C30 H30C 0.9800
C31 H31A 0.9800
C31 H31B 0.9800
C31 H31C 0.9800
C32 H32A 0.9800
C32 H32B 0.9800
C32 H32C 0.9800
C33 O1 1.346(5)
C34 O5 1.421(6)
C34 C36 1.451(9)
C34 C35 1.491(8)
C34 H34 1.0000
C35 H35A 0.9800
C35 H35B 0.9800
C35 H35C 0.9800
C36 H36A 0.9800
C36 H36B 0.9800
C36 H36C 0.9800
C37 C38 1.338(12)
C37 C39 1.391(16)
C37 O4 1.424(7)
C37 C39' 1.48(2)
C37 H37 1.0000
C38 H38A 0.9800
C38 H38B 0.9800
C38 H38C 0.9800
C39 H39A 0.9800
C39 H39B 0.9800
C39 H39C 0.9800
C39' H39D 0.9800
C39' H39E 0.9800
C39' H39F 0.9800
C40 O3 1.358(7)
C40 C42 1.397(9)
C40 C41 1.471(9)
C40 H40 1.0000
C41 H41A 0.9800
C41 H41B 0.9800
C41 H41C 0.9800
C42 H42A 0.9800
C42 H42B 0.9800
C42 H42C 0.9800
N1 Zr1 2.507(3)
O2 Zr1 2.030(3)
O1 Zr1 2.054(3)
O5 Zr1 2.376(3)
O5 H3 0.9500
O4 Zr1 1.930(3)
O3 Zr1 1.924(3)
